data_2311293
loop_
_publ_author_name
'Horton, Peter N.'
'Akkurt, Mehmet'
'Mohamed, Shaaban K.'
'Younes, Sabry H. H.'
'Albayati, Mustafa R.'

_publ_section_title
;
 Crystal structure of
 2-amino-7-hy-droxy-4-(4-hy-droxy-phen-yl)-4H-chromene-3-carbo-nitrile.
;
_journal_coeditor_code XU5857
_journal_issue 'Pt 8'
_journal_name_full 'Acta crystallographica. Section E, Crystallographic communications'
_journal_page_first o546
_journal_page_last 7
_journal_paper_doi 10.1107/S2056989015012815
_journal_volume 71
_journal_year 2015
_chemical_formula_iupac 'C16 H12 N2 O3'
_chemical_formula_moiety 'C16 H12 N2 O3'
_chemical_formula_sum 'C16 H12 N2 O3'
_chemical_formula_weight 280.28
_chemical_name_systematic
;
2-Amino-7-hydroxy-4-(4-hydroxyphenyl)-4<i>H</i>-chromene-3-carbonitrile
;
_space_group_IT_number 15
_space_group_name_Hall '-C 2yc'
_space_group_name_H-M_alt 'C 1 2/c 1'
_symmetry_cell_setting monoclinic
_symmetry_space_group_name_Hall '-C 2yc'
_symmetry_space_group_name_H-M 'C 1 2/c 1'
_atom_sites_solution_hydrogens difmap
_cell_angle_alpha 90
_cell_angle_beta 106.471(2)
_cell_angle_gamma 90
_cell_formula_units_Z 8
_cell_length_a 18.3084(13)
_cell_length_b 6.0743(4)
_cell_length_c 24.5339(17)
_cell_measurement_reflns_used 14157
_cell_measurement_temperature 100(2)
_cell_measurement_theta_max 27.5
_cell_measurement_theta_min 2.3
_cell_volume 2616.5(3)
_computing_cell_refinement
;
<i>CrystalClear-SM</i> (Rigaku, 2012)
;
_computing_data_collection
;
<i>CrystalClear-SM</i> (Rigaku, 2012)
;
_computing_data_reduction
;
<i>CrystalClear-SM</i> (Rigaku, 2012)
;
_computing_molecular_graphics
;
ORTEP-3 for Windows (Farrugia, 2012)
;
_computing_publication_material
;
WinGX (Farrugia, 2012)
;
_computing_structure_refinement
;
SHELXL2014 (Sheldrick, 2015)
;
_computing_structure_solution
;
SHELXS97 (Sheldrick, 2008)
;
_diffrn_ambient_temperature 100(2)
_diffrn_detector_area_resol_mean 28.5714
_diffrn_measured_fraction_theta_full 0.997
_diffrn_measured_fraction_theta_max 0.998
_diffrn_measurement_device 'four-circle \k diffractometer'
_diffrn_measurement_device_type 'Rigaku AFC12 (Right)'
_diffrn_measurement_method 'profile data from \w-scans'
_diffrn_radiation_type MoK\a
_diffrn_radiation_wavelength 0.71075
_diffrn_reflns_av_R_equivalents 0.0315
_diffrn_reflns_limit_h_max 18
_diffrn_reflns_limit_h_min -23
_diffrn_reflns_limit_k_max 7
_diffrn_reflns_limit_k_min -7
_diffrn_reflns_limit_l_max 31
_diffrn_reflns_limit_l_min -31
_diffrn_reflns_number 13649
_diffrn_reflns_reduction_process
;
;
_diffrn_reflns_theta_full 25.24
_diffrn_reflns_theta_max 27.48
_diffrn_reflns_theta_min 3.27
_exptl_absorpt_coefficient_mu 0.100
_exptl_absorpt_correction_T_max 1.000
_exptl_absorpt_correction_T_min 0.830
_exptl_absorpt_correction_type multi-scan
_exptl_absorpt_process_details
;
(<i>CrystalClear-SM</i>; Rigaku, 2012)
;
_exptl_crystal_colour brown
_exptl_crystal_density_diffrn 1.423
_exptl_crystal_density_method 'Not Measured'
_exptl_crystal_description blade
_exptl_crystal_F_000 1168
_exptl_crystal_size_max 0.250
_exptl_crystal_size_mid 0.100
_exptl_crystal_size_min 0.030
_refine_diff_density_max 0.282
_refine_diff_density_min -0.201
_refine_ls_extinction_method none
_refine_ls_goodness_of_fit_ref 1.061
_refine_ls_hydrogen_treatment mixed
_refine_ls_matrix_type full
_refine_ls_number_parameters 206
_refine_ls_number_reflns 2986
_refine_ls_number_restraints 4
_refine_ls_restrained_S_all 1.061
_refine_ls_R_factor_all 0.0416
_refine_ls_R_factor_gt 0.0341
_refine_ls_shift/su_max 0.000
_refine_ls_shift/su_mean 0.000
_refine_ls_structure_factor_coef Fsqd
_refine_ls_weighting_details 'w=1/[\s^2^(Fo^2^)+(0.0397P)^2^+1.7337P] where P=(Fo^2^+2Fc^2^)/3'
_refine_ls_weighting_scheme calc
_refine_ls_wR_factor_gt 0.0873
_refine_ls_wR_factor_ref 0.0905
_reflns_number_gt 2540
_reflns_number_total 2986
_reflns_threshold_expression I>2\s(I)
_cod_data_source_file xu5857sup1.cif
_cod_data_source_block I
_cod_original_sg_symbol_H-M 'C 2/c'
_cod_database_code 2311293

loop_
_symmetry_equiv_pos_site_id
_symmetry_equiv_pos_as_xyz
1 x,y,z
2 -x,y,1/2-z
3 -x,-y,-z
4 x,-y,1/2+z
5 1/2+x,1/2+y,z
6 1/2-x,1/2+y,1/2-z
7 1/2-x,1/2-y,-z
8 1/2+x,1/2-y,1/2+z

loop_
_atom_site_aniso_label
_atom_site_aniso_U_11
_atom_site_aniso_U_22
_atom_site_aniso_U_33
_atom_site_aniso_U_12
_atom_site_aniso_U_13
_atom_site_aniso_U_23
O1 0.0184(4) 0.0189(4) 0.0203(4) -0.0043(3) 0.0080(3) -0.0035(3)
O2 0.0241(4) 0.0258(5) 0.0199(4) -0.0092(3) 0.0096(3) -0.0028(3)
O3 0.0241(4) 0.0233(5) 0.0150(4) 0.0059(3) 0.0030(3) -0.0014(3)
N1 0.0188(5) 0.0219(5) 0.0228(5) -0.0046(4) 0.0081(4) -0.0032(4)
N2 0.0253(5) 0.0250(6) 0.0279(6) -0.0066(4) 0.0039(4) -0.0015(4)
C1 0.0157(5) 0.0183(6) 0.0164(5) -0.0015(4) 0.0019(4) 0.0028(4)
C2 0.0177(5) 0.0186(6) 0.0157(5) -0.0021(4) 0.0026(4) 0.0009(4)
C3 0.0188(5) 0.0162(5) 0.0161(5) 0.0007(4) 0.0031(4) 0.0001(4)
C4 0.0168(5) 0.0172(6) 0.0153(5) 0.0011(4) 0.0016(4) 0.0015(4)
C5 0.0206(5) 0.0203(6) 0.0164(5) 0.0021(4) 0.0047(4) -0.0009(4)
C6 0.0186(5) 0.0234(6) 0.0176(5) 0.0013(4) 0.0064(4) 0.0021(4)
C7 0.0174(5) 0.0182(6) 0.0173(5) -0.0020(4) 0.0032(4) 0.0024(4)
C8 0.0192(5) 0.0168(5) 0.0151(5) 0.0001(4) 0.0040(4) -0.0002(4)
C9 0.0153(5) 0.0188(6) 0.0149(5) 0.0010(4) 0.0040(4) 0.0021(4)
C10 0.0208(6) 0.0212(6) 0.0165(5) 0.0004(5) 0.0030(4) 0.0000(4)
C11 0.0176(5) 0.0187(6) 0.0166(5) -0.0017(4) 0.0042(4) -0.0009(4)
C12 0.0258(6) 0.0205(6) 0.0213(6) 0.0055(5) 0.0022(5) -0.0009(5)
C13 0.0299(6) 0.0215(6) 0.0217(6) 0.0065(5) 0.0044(5) -0.0048(5)
C14 0.0177(5) 0.0213(6) 0.0158(5) -0.0009(4) 0.0052(4) -0.0013(4)
C15 0.0203(5) 0.0209(6) 0.0194(6) 0.0049(4) 0.0039(4) 0.0012(5)
C16 0.0235(6) 0.0191(6) 0.0198(6) 0.0034(4) 0.0053(5) -0.0028(4)

loop_
_atom_site_type_symbol
_atom_site_label
_atom_site_fract_x
_atom_site_fract_y
_atom_site_fract_z
_atom_site_U_iso_or_equiv
_atom_site_thermal_displace_type
_atom_site_calc_flag
_atom_site_refinement_flags
_atom_site_occupancy
O O1 0.05989(4) 0.30160(13) 0.03455(3) 0.0187(2) Uani d . 1.000
O O2 -0.15605(5) -0.03145(14) 0.06613(4) 0.0226(3) Uani d D 1.000
O O3 0.20866(5) 0.79736(15) 0.35127(3) 0.0213(3) Uani d D 1.000
N N1 0.16338(6) 0.41872(18) 0.01319(4) 0.0207(3) Uani d D 1.000
N N2 0.21498(6) 0.93998(18) 0.09021(5) 0.0268(3) Uani d . 1.000
C C1 0.11540(6) 0.45728(19) 0.04464(5) 0.0173(3) Uani d . 1.000
C C2 0.11794(6) 0.62821(19) 0.08107(5) 0.0178(3) Uani d . 1.000
C C3 0.06229(6) 0.66058(19) 0.11588(5) 0.0174(3) Uani d . 1.000
C C4 0.00672(6) 0.46994(19) 0.10543(5) 0.0170(3) Uani d . 1.000
C C5 -0.04921(6) 0.4552(2) 0.13396(5) 0.0192(3) Uani d . 1.000
C C6 -0.10354(6) 0.2906(2) 0.12215(5) 0.0196(3) Uani d . 1.000
C C7 -0.10248(6) 0.13336(19) 0.08098(5) 0.0180(3) Uani d . 1.000
C C8 -0.04727(6) 0.14161(19) 0.05235(5) 0.0172(3) Uani d . 1.000
C C9 0.00636(6) 0.30919(19) 0.06543(5) 0.0164(3) Uani d . 1.000
C C10 0.17293(7) 0.7951(2) 0.08532(5) 0.0200(3) Uani d . 1.000
C C11 0.10251(6) 0.69419(19) 0.17886(5) 0.0178(3) Uani d . 1.000
C C12 0.08736(7) 0.8801(2) 0.20677(5) 0.0235(3) Uani d . 1.000
C C13 0.12262(7) 0.9120(2) 0.26446(5) 0.0250(3) Uani d . 1.000
C C14 0.17396(6) 0.7573(2) 0.29446(5) 0.0182(3) Uani d . 1.000
C C15 0.19056(7) 0.5711(2) 0.26720(5) 0.0206(3) Uani d . 1.000
C C16 0.15444(7) 0.5408(2) 0.20975(5) 0.0210(3) Uani d . 1.000
H H1N 0.1546(9) 0.304(2) -0.0097(6) 0.034(4) Uiso d D 1.000
H H2N 0.2042(8) 0.505(3) 0.0173(7) 0.034(4) Uiso d D 1.000
H H2O -0.1713(10) -0.071(3) 0.0962(7) 0.049(5) Uiso d D 1.000
H H3 0.03240 0.79710 0.10170 0.0210 Uiso c RU 1.000
H H3O 0.2327(9) 0.681(2) 0.3673(7) 0.040(5) Uiso d D 1.000
H H5 -0.04990 0.56130 0.16230 0.0230 Uiso c RU 1.000
H H6 -0.14130 0.28470 0.14190 0.0240 Uiso c RU 1.000
H H8 -0.04620 0.03470 0.02430 0.0210 Uiso c RU 1.000
H H12 0.05240 0.98710 0.18620 0.0280 Uiso c RU 1.000
H H13 0.11150 1.03930 0.28310 0.0300 Uiso c RU 1.000
H H15 0.22620 0.46570 0.28770 0.0250 Uiso c RU 1.000
H H16 0.16540 0.41290 0.19120 0.0250 Uiso c RU 1.000

loop_
_atom_type_symbol
_atom_type_description
_atom_type_scat_dispersion_real
_atom_type_scat_dispersion_imag
_atom_type_scat_source
C C 0.0033 0.0016 ' International Tables Vol C Tables 4.2.6.8 and 6.1.1.4'
H H 0.0000 0.0000 ' International Tables Vol C Tables 4.2.6.8 and 6.1.1.4'
N N 0.0061 0.0033 ' International Tables Vol C Tables 4.2.6.8 and 6.1.1.4'
O O 0.0106 0.0060 ' International Tables Vol C Tables 4.2.6.8 and 6.1.1.4'

loop_
_geom_angle_atom_site_label_1
_geom_angle_atom_site_label_2
_geom_angle_atom_site_label_3
_geom_angle
_geom_angle_publ_flag
C1 O1 C9 118.75(9) no
C7 O2 H2O 110.1(12) no
C14 O3 H3O 110.1(10) no
O1 C1 N1 110.55(10) no
C1 N1 H1N 118.2(11) no
C1 N1 H2N 119.6(11) no
H1N N1 H2N 122.1(15) no
O1 C1 C2 122.33(10) no
N1 C1 C2 127.11(11) no
C3 C2 C10 116.38(10) no
C1 C2 C3 124.40(10) no
C1 C2 C10 119.13(11) no
C4 C3 C11 112.46(10) no
C2 C3 C11 112.30(10) no
C2 C3 C4 109.38(9) no
C3 C4 C5 121.11(10) no
C5 C4 C9 116.96(11) no
C3 C4 C9 121.85(10) no
C4 C5 C6 121.83(11) no
C5 C6 C7 119.37(11) no
O2 C7 C8 117.36(10) no
C6 C7 C8 120.29(11) no
O2 C7 C6 122.33(10) no
C7 C8 C9 118.65(11) no
O1 C9 C4 122.98(10) no
O1 C9 C8 114.15(10) no
C4 C9 C8 122.88(11) no
N2 C10 C2 175.64(14) no
C3 C11 C16 121.40(10) no
C12 C11 C16 118.48(11) no
C3 C11 C12 120.12(10) no
C11 C12 C13 120.96(11) no
C12 C13 C14 119.68(11) no
O3 C14 C13 117.79(11) no
C13 C14 C15 120.29(11) no
O3 C14 C15 121.90(11) no
C14 C15 C16 119.32(11) no
C11 C16 C15 121.26(11) no
C2 C3 H3 107.00 no
C4 C3 H3 107.00 no
C11 C3 H3 108.00 no
C4 C5 H5 119.00 no
C6 C5 H5 119.00 no
C5 C6 H6 120.00 no
C7 C6 H6 120.00 no
C7 C8 H8 121.00 no
C9 C8 H8 121.00 no
C11 C12 H12 120.00 no
C13 C12 H12 120.00 no
C12 C13 H13 120.00 no
C14 C13 H13 120.00 no
C14 C15 H15 120.00 no
C16 C15 H15 120.00 no
C11 C16 H16 119.00 no
C15 C16 H16 119.00 no

loop_
_geom_bond_atom_site_label_1
_geom_bond_atom_site_label_2
_geom_bond_distance
_geom_bond_publ_flag
O1 C1 1.3586(14) no
O1 C9 1.3992(14) no
O2 C7 1.3763(15) no
O3 C14 1.3796(14) no
N1 C1 1.3440(16) no
N2 C10 1.1529(17) no
O2 H2O 0.893(17) no
O3 H3O 0.866(14) no
N1 H1N 0.881(13) no
C1 C2 1.3622(16) no
N1 H2N 0.895(17) no
C2 C3 1.5164(16) no
C2 C10 1.4116(17) no
C3 C11 1.5252(17) no
C3 C4 1.5146(16) no
C4 C9 1.3831(16) no
C4 C5 1.3975(16) no
C5 C6 1.3819(17) no
C6 C7 1.3943(17) no
C7 C8 1.3857(16) no
C8 C9 1.3873(16) no
C11 C12 1.3888(17) no
C11 C16 1.3921(17) no
C12 C13 1.3926(17) no
C13 C14 1.3842(17) no
C14 C15 1.3907(17) no
C15 C16 1.3890(17) no
C3 H3 1.0000 no
C5 H5 0.9500 no
C6 H6 0.9500 no
C8 H8 0.9500 no
C12 H12 0.9500 no
C13 H13 0.9500 no
C15 H15 0.9500 no
C16 H16 0.9500 no

loop_
_geom_hbond_atom_site_label_D
_geom_hbond_atom_site_label_H
_geom_hbond_atom_site_label_A
_geom_hbond_site_symmetry_A
_geom_hbond_distance_DH
_geom_hbond_distance_HA
_geom_hbond_distance_DA
_geom_hbond_angle_DHA
_geom_hbond_publ_flag
N1 H1N O2 3_555 0.881(13) 2.163(13) 3.0316(14) 168.7(15) yes
N1 H2N O2 5_555 0.895(17) 2.509(16) 3.2052(15) 135.1(14) yes
O2 H2O O3 2_545 0.893(17) 1.808(18) 2.6875(13) 168.1(17) yes
O3 H3O N2 6_545 0.866(14) 1.893(14) 2.7550(14) 173.9(16) yes
C8 H8 O1 3_555 0.95 2.47 3.4011(14) 165 yes

loop_
_geom_torsion_atom_site_label_1
_geom_torsion_atom_site_label_2
_geom_torsion_atom_site_label_3
_geom_torsion_atom_site_label_4
_geom_torsion
_geom_torsion_publ_flag
C9 O1 C1 N1 177.24(9) no
C9 O1 C1 C2 -4.25(16) no
C1 O1 C9 C8 -179.32(10) no
C1 O1 C9 C4 0.81(16) no
N1 C1 C2 C3 -179.28(11) no
N1 C1 C2 C10 4.29(19) no
O1 C1 C2 C10 -173.96(10) no
O1 C1 C2 C3 2.47(18) no
C10 C2 C3 C4 178.86(10) no
C1 C2 C3 C4 2.34(16) no
C1 C2 C3 C11 127.93(12) no
C10 C2 C3 C11 -55.55(14) no
C2 C3 C4 C9 -5.55(15) no
C11 C3 C4 C5 52.26(15) no
C2 C3 C11 C12 124.45(12) no
C2 C3 C11 C16 -55.96(15) no
C11 C3 C4 C9 -131.05(12) no
C2 C3 C4 C5 177.75(11) no
C4 C3 C11 C16 67.94(14) no
C4 C3 C11 C12 -111.66(12) no
C9 C4 C5 C6 -1.29(17) no
C3 C4 C9 O1 4.41(18) no
C5 C4 C9 O1 -178.77(10) no
C5 C4 C9 C8 1.38(18) no
C3 C4 C9 C8 -175.44(11) no
C3 C4 C5 C6 175.56(11) no
C4 C5 C6 C7 0.50(18) no
C5 C6 C7 C8 0.26(18) no
C5 C6 C7 O2 -178.29(11) no
O2 C7 C8 C9 178.43(10) no
C6 C7 C8 C9 -0.19(18) no
C7 C8 C9 C4 -0.67(18) no
C7 C8 C9 O1 179.46(10) no
C3 C11 C12 C13 178.99(11) no
C16 C11 C12 C13 -0.61(19) no
C3 C11 C16 C15 -179.53(11) no
C12 C11 C16 C15 0.07(19) no
C11 C12 C13 C14 0.48(19) no
C12 C13 C14 O3 178.81(11) no
C12 C13 C14 C15 0.21(19) no
O3 C14 C15 C16 -179.28(11) no
C13 C14 C15 C16 -0.74(19) no
C14 C15 C16 C11 0.60(19) no
